data_4036578
loop_
_publ_author_name
'Zhang, Yu-Fei'
'Tian, Wan-Fa'
'Cao, Xiao-Ping'
'Kuck, Dietmar'
'Chow, Hak-Fun'

_publ_section_title
;
 o-Quinones Derived from Tribenzotriquinacenes: Functionalization of Inner
 Bay Positions and Use for Single-Wing Extensions.
;
_journal_issue 6
_journal_name_full 'The Journal of organic chemistry'
_journal_page_first 2308
_journal_page_last 2319
_journal_paper_doi 10.1021/acs.joc.5b02806
_journal_volume 81
_journal_year 2016
_chemical_formula_moiety 'C26 H24 O2, C4 H4 O'
_chemical_formula_sum 'C30 H28 O3'
_chemical_formula_weight 436.52
_space_group_crystal_system monoclinic
_space_group_IT_number 14
_space_group_name_Hall '-P 2ybc'
_space_group_name_H-M_alt 'P 1 21/c 1'
_atom_sites_solution_hydrogens geom
_atom_sites_solution_primary iterative
_audit_creation_date 2013-07-15
_audit_creation_method
;
  Olex2 1.2
  (compiled Apr 23 2013 17:54:37, GUI svn.r4466)
;
_cell_angle_alpha 90
_cell_angle_beta 109.720(3)
_cell_angle_gamma 90
_cell_formula_units_Z 4
_cell_length_a 17.9484(5)
_cell_length_b 8.6969(2)
_cell_length_c 16.5941(5)
_cell_measurement_reflns_used 5753
_cell_measurement_temperature 298.5(10)
_cell_measurement_theta_max 70.7770
_cell_measurement_theta_min 5.9530
_cell_volume 2438.35(12)
_computing_cell_refinement
;
CrysAlisPro, Agilent Technologies,
Version 1.171.36.28 (release 01-02-2013 CrysAlis171 .NET)
(compiled Feb  1 2013,16:14:44)
;
_computing_data_collection
;
CrysAlisPro, Agilent Technologies,
Version 1.171.36.28 (release 01-02-2013 CrysAlis171 .NET)
(compiled Feb  1 2013,16:14:44)
;
_computing_data_reduction
;
CrysAlisPro, Agilent Technologies,
Version 1.171.36.28 (release 01-02-2013 CrysAlis171 .NET)
(compiled Feb  1 2013,16:14:44)
;
_computing_molecular_graphics
;
O. V. Dolomanov, L. J. Bourhis, R. J. Gildea, J. A. K. Howard and H. Puschmann,
OLEX2: a complete structure solution, refinement and analysis program.
J. Appl. Cryst. (2009). 42, 339-341.
;
_computing_publication_material
;
O. V. Dolomanov, L. J. Bourhis, R. J. Gildea, J. A. K. Howard and H. Puschmann,
OLEX2: a complete structure solution, refinement and analysis program.
J. Appl. Cryst. (2009). 42, 339-341.
;
_computing_structure_refinement
;
SHELXL, G.M. Sheldrick, Acta Cryst.
(2008). A64, 112-122
;
_computing_structure_solution 'SUPERFLIP, J. Appl. Cryst. (2007) 40, 786-790'
_diffrn_ambient_temperature 298.5(10)
_diffrn_detector_area_resol_mean 16.0733
_diffrn_measured_fraction_theta_full 0.9232
_diffrn_measured_fraction_theta_max 0.9789
_diffrn_measurement_details
;
#__ type_ start__ end____ width___ exp.time_
  1 omega  -19.00   31.00   1.0000    1.0000
omega____ theta____ kappa____ phi______ frames
    -        0.0000  -77.0000  -30.0000 50

#__ type_ start__ end____ width___ exp.time_
  2 omega  -72.00  -27.00   1.0000    1.0000
omega____ theta____ kappa____ phi______ frames
    -        0.0000  -77.0000  -30.0000 45

#__ type_ start__ end____ width___ exp.time_
  3 omega   -5.00   21.00   1.0000    1.0000
omega____ theta____ kappa____ phi______ frames
    -        0.0000   84.0000 -143.6740 26

#__ type_ start__ end____ width___ exp.time_
  4 omega   -5.00   21.00   1.0000    2.0000
omega____ theta____ kappa____ phi______ frames
    -      -42.5000   38.0000 -180.0000 26

#__ type_ start__ end____ width___ exp.time_
  5 omega -115.00  -86.00   1.0000    2.0000
omega____ theta____ kappa____ phi______ frames
    -      -42.5000  -77.0000   30.0000 29

#__ type_ start__ end____ width___ exp.time_
  6 omega   25.00  123.00   1.0000    2.0000
omega____ theta____ kappa____ phi______ frames
    -       56.0000   77.0000  -60.0000 98

#__ type_ start__ end____ width___ exp.time_
  7 omega   27.00   80.00   1.0000    2.0000
omega____ theta____ kappa____ phi______ frames
    -       56.0000 -125.0000 -180.0000 53

#__ type_ start__ end____ width___ exp.time_
  8 omega   92.00  118.00   1.0000    2.0000
omega____ theta____ kappa____ phi______ frames
    -       56.0000   57.0000   30.0000 26

#__ type_ start__ end____ width___ exp.time_
  9 omega   29.00  110.00   1.0000    2.0000
omega____ theta____ kappa____ phi______ frames
    -       56.0000   38.0000  -90.0000 81

#__ type_ start__ end____ width___ exp.time_
 10 omega   29.00  116.00   1.0000    2.0000
omega____ theta____ kappa____ phi______ frames
    -       56.0000 -125.0000 -120.0000 87

#__ type_ start__ end____ width___ exp.time_
 11 omega  119.00  162.00   1.0000    3.0000
omega____ theta____ kappa____ phi______ frames
    -      112.0000   25.0000  150.0000 43

#__ type_ start__ end____ width___ exp.time_
 12 omega   68.00  105.00   1.0000    3.0000
omega____ theta____ kappa____ phi______ frames
    -      112.0000   25.0000  150.0000 37

#__ type_ start__ end____ width___ exp.time_
 13 omega   95.00  124.00   1.0000    3.0000
omega____ theta____ kappa____ phi______ frames
    -      112.0000  -12.0000  120.0000 29

#__ type_ start__ end____ width___ exp.time_
 14 omega  124.00  150.00   1.0000    3.0000
omega____ theta____ kappa____ phi______ frames
    -      112.0000  111.0000 -120.0000 26

#__ type_ start__ end____ width___ exp.time_
 15 omega   64.00   90.00   1.0000    3.0000
omega____ theta____ kappa____ phi______ frames
    -      112.0000  -38.0000   90.0000 26

#__ type_ start__ end____ width___ exp.time_
 16 omega   41.00   67.00   1.0000    3.0000
omega____ theta____ kappa____ phi______ frames
    -      112.0000  -25.0000 -150.0000 26

#__ type_ start__ end____ width___ exp.time_
 17 omega   40.00   80.00   1.0000    3.0000
omega____ theta____ kappa____ phi______ frames
    -      112.0000  -38.0000    0.0000 40

#__ type_ start__ end____ width___ exp.time_
 18 omega  119.00  178.00   1.0000    3.0000
omega____ theta____ kappa____ phi______ frames
    -      112.0000   38.0000 -150.0000 59

#__ type_ start__ end____ width___ exp.time_
 19 omega   65.00   91.00   1.0000    3.0000
omega____ theta____ kappa____ phi______ frames
    -      112.0000  -38.0000  -60.0000 26

#__ type_ start__ end____ width___ exp.time_
 20 omega   45.00   86.00   1.0000    3.0000
omega____ theta____ kappa____ phi______ frames
    -      112.0000  -30.0000  153.0000 41

#__ type_ start__ end____ width___ exp.time_
 21 omega  107.00  133.00   1.0000    3.0000
omega____ theta____ kappa____ phi______ frames
    -      112.0000   25.0000   90.0000 26

#__ type_ start__ end____ width___ exp.time_
 22 omega  146.00  178.00   1.0000    3.0000
omega____ theta____ kappa____ phi______ frames
    -      112.0000   25.0000   90.0000 32

#__ type_ start__ end____ width___ exp.time_
 23 omega   85.00  110.00   1.0000    3.0000
omega____ theta____ kappa____ phi______ frames
    -      112.0000   38.0000 -150.0000 25

#__ type_ start__ end____ width___ exp.time_
 24 omega  144.00  174.00   1.0000    3.0000
omega____ theta____ kappa____ phi______ frames
    -      112.0000  111.0000 -180.0000 30

#__ type_ start__ end____ width___ exp.time_
 25 omega  132.00  168.00   1.0000    3.0000
omega____ theta____ kappa____ phi______ frames
    -      112.0000   63.0000 -180.0000 36

#__ type_ start__ end____ width___ exp.time_
 26 omega   37.00   68.00   1.0000    3.0000
omega____ theta____ kappa____ phi______ frames
    -      112.0000  -12.0000  120.0000 31

#__ type_ start__ end____ width___ exp.time_
 27 omega   60.00  104.00   1.0000    3.0000
omega____ theta____ kappa____ phi______ frames
    -      112.0000  -50.0000   30.0000 44

#__ type_ start__ end____ width___ exp.time_
 28 omega  144.00  170.00   1.0000    3.0000
omega____ theta____ kappa____ phi______ frames
    -      112.0000  -12.0000  120.0000 26

#__ type_ start__ end____ width___ exp.time_
 29 omega  143.00  177.00   1.0000    3.0000
omega____ theta____ kappa____ phi______ frames
    -      112.0000   25.0000 -120.0000 34

#__ type_ start__ end____ width___ exp.time_
 30 omega  120.00  158.00   1.0000    3.0000
omega____ theta____ kappa____ phi______ frames
    -      112.0000  111.0000   90.0000 38

#__ type_ start__ end____ width___ exp.time_
 31 omega   40.00   86.00   1.0000    3.0000
omega____ theta____ kappa____ phi______ frames
    -      112.0000  -25.0000  -60.0000 46

#__ type_ start__ end____ width___ exp.time_
 32 omega   65.00  116.00   1.0000    3.0000
omega____ theta____ kappa____ phi______ frames
    -      112.0000 -111.0000  120.0000 51

#__ type_ start__ end____ width___ exp.time_
 33 omega   66.00   92.00   1.0000    3.0000
omega____ theta____ kappa____ phi______ frames
    -      112.0000  -38.0000  -90.0000 26

#__ type_ start__ end____ width___ exp.time_
 34 omega   90.00  115.00   1.0000    3.0000
omega____ theta____ kappa____ phi______ frames
    -      112.0000 -111.0000    0.0000 25

#__ type_ start__ end____ width___ exp.time_
 35 omega   61.00   88.00   1.0000    3.0000
omega____ theta____ kappa____ phi______ frames
    -      112.0000  -25.0000   60.0000 27

#__ type_ start__ end____ width___ exp.time_
 36 omega   61.00   91.00   1.0000    3.0000
omega____ theta____ kappa____ phi______ frames
    -      112.0000  -77.0000   90.0000 30
;
_diffrn_measurement_device_type 'SuperNova, Dual, Cu at zero, Eos'
_diffrn_measurement_method '\w scans'
_diffrn_orient_matrix_UB_11 0.0071065000
_diffrn_orient_matrix_UB_12 -0.0279435000
_diffrn_orient_matrix_UB_13 0.0939707000
_diffrn_orient_matrix_UB_21 -0.0887523000
_diffrn_orient_matrix_UB_22 -0.0398542000
_diffrn_orient_matrix_UB_23 -0.0285494000
_diffrn_orient_matrix_UB_31 0.0195698000
_diffrn_orient_matrix_UB_32 -0.1703882000
_diffrn_orient_matrix_UB_33 -0.0087183000
_diffrn_radiation_monochromator mirror
_diffrn_radiation_type 'Cu K\a'
_diffrn_radiation_wavelength 1.5418
_diffrn_reflns_av_R_equivalents 0.0192
_diffrn_reflns_av_unetI/netI 0.0192
_diffrn_reflns_Laue_measured_fraction_full 0.989
_diffrn_reflns_Laue_measured_fraction_max 0.985
_diffrn_reflns_limit_h_max 21
_diffrn_reflns_limit_h_min -21
_diffrn_reflns_limit_k_max 7
_diffrn_reflns_limit_k_min -10
_diffrn_reflns_limit_l_max 20
_diffrn_reflns_limit_l_min -20
_diffrn_reflns_number 12499
_diffrn_reflns_point_group_measured_fraction_full 0.989
_diffrn_reflns_point_group_measured_fraction_max 0.985
_diffrn_reflns_theta_full 67.684
_diffrn_reflns_theta_max 70.067
_diffrn_reflns_theta_min 5.980
_diffrn_source 'SuperNova (Cu) X-ray Source'
_exptl_absorpt_coefficient_mu 0.595
_exptl_absorpt_correction_T_max 1.00000
_exptl_absorpt_correction_T_min 0.66061
_exptl_absorpt_correction_type multi-scan
_exptl_absorpt_process_details
;
CrysAlisPro, Agilent Technologies,
Version 1.171.36.28 (release 01-02-2013 CrysAlis171 .NET)
(compiled Feb  1 2013,16:14:44)
Empirical absorption correction using spherical harmonics,
 implemented in SCALE3 ABSPACK scaling algorithm.
;
_exptl_crystal_colour 'clear light yellow'
_exptl_crystal_density_diffrn 1.189
_exptl_crystal_description plate
_exptl_crystal_F_000 928
_exptl_crystal_size_max 0.29
_exptl_crystal_size_mid 0.24
_exptl_crystal_size_min 0.18
_refine_diff_density_max 0.359
_refine_diff_density_min -0.250
_refine_diff_density_rms 0.039
_refine_ls_extinction_method none
_refine_ls_goodness_of_fit_ref 1.074
_refine_ls_hydrogen_treatment constr
_refine_ls_matrix_type full
_refine_ls_number_parameters 304
_refine_ls_number_reflns 4562
_refine_ls_number_restraints 0
_refine_ls_restrained_S_all 1.074
_refine_ls_R_factor_all 0.0687
_refine_ls_R_factor_gt 0.0618
_refine_ls_shift/su_max 0.000
_refine_ls_shift/su_mean 0.000
_refine_ls_structure_factor_coef Fsqd
_refine_ls_weighting_details
;
 w=1/[\s^2^(Fo^2^)+(0.1023P)^2^+0.7455P]
 where P=(Fo^2^+2Fc^2^)/3
;
_refine_ls_weighting_scheme calc
_refine_ls_wR_factor_gt 0.1839
_refine_ls_wR_factor_ref 0.1930
_reflns_Friedel_coverage 0.000
_reflns_number_gt 3924
_reflns_number_total 4562
_reflns_threshold_expression 'I > 2\s(I)'
_cod_data_source_file jo5b02806_si_004.cif
_cod_data_source_block 0631
_cod_original_cell_volume 2438.35(13)
_cod_database_code 4036578
_reflns_odcompleteness_completeness 92.32
_reflns_odcompleteness_iscentric 1
_reflns_odcompleteness_theta 74.33
_olex2_refinement_description
;
1. Fixed Uiso
 At 1.2 times of:
  All C(H) groups
 At 1.5 times of:
  All C(H,H,H) groups, All O(H) groups
2.a Aromatic/amide H refined with riding coordinates:
 C3(H3), C6(H6), C9(H9), C10(H10), C11(H11), C12(H12), C19(H19), C20(H20),
 C21(H21), C22(H22), C27(H27), C28(H28), C29(H29), C30(H30)
2.b Idealised Me refined as rotating group:
 C23(H23A,H23B,H23C), C24(H24A,H24B,H24C), C25(H25A,H25B,H25C), C26(H26A,H26B,
 H26C)
2.c Idealised tetrahedral OH refined as rotating group:
 O1(H1), O2(H2)
;
_shelx_space_group_comment
;
The symmetry employed for this shelxl refinement is uniquely defined
by the following loop, which should always be used as a source of
symmetry information in preference to the above space-group names.
They are only intended as comments.
;
_shelxl_version_number 2013-2

loop_
_space_group_symop_operation_xyz
'x, y, z'
'-x, y+1/2, -z+1/2'
'-x, -y, -z'
'x, -y-1/2, z-1/2'

loop_
_atom_site_label
_atom_site_type_symbol
_atom_site_fract_x
_atom_site_fract_y
_atom_site_fract_z
_atom_site_U_iso_or_equiv
_atom_site_adp_type
_atom_site_occupancy
_atom_site_site_symmetry_order
_atom_site_calc_flag
_atom_site_refinement_flags_posn
_atom_site_refinement_flags_adp
O1 O 0.51744(8) 0.1253(2) 0.44193(12) 0.0742(5) Uani 1 1 d . .
H1 H 0.4993 0.2069 0.4189 0.111 Uiso 1 1 calc R U
O2 O 0.57701(11) -0.1623(2) 0.44924(14) 0.0831(6) Uani 1 1 d . .
H2 H 0.5398 -0.1351 0.4640 0.125 Uiso 1 1 calc R U
O3 O 0.54795(14) 0.6181(3) 0.63070(16) 0.1189(9) Uani 1 1 d . .
C1 C 0.74970(10) 0.0634(2) 0.45395(11) 0.0465(4) Uani 1 1 d . .
C2 C 0.72033(10) 0.2107(2) 0.44946(10) 0.0450(4) Uani 1 1 d . .
C3 C 0.64226(11) 0.2351(2) 0.44536(12) 0.0508(4) Uani 1 1 d . .
H3 H 0.6225 0.3346 0.4426 0.061 Uiso 1 1 calc R U
C4 C 0.59475(11) 0.1112(2) 0.44548(12) 0.0527(5) Uani 1 1 d . .
C5 C 0.62425(12) -0.0377(2) 0.44988(13) 0.0559(5) Uani 1 1 d . .
C6 C 0.70173(12) -0.0624(2) 0.45447(13) 0.0553(5) Uani 1 1 d . .
H6 H 0.7216 -0.1618 0.4579 0.066 Uiso 1 1 calc R U
C7 C 0.83643(10) 0.0608(2) 0.46125(12) 0.0489(4) Uani 1 1 d . .
C8 C 0.85130(10) -0.0136(2) 0.38544(12) 0.0500(4) Uani 1 1 d . .
C9 C 0.84453(13) -0.1676(3) 0.36287(17) 0.0665(6) Uani 1 1 d . .
H9 H 0.8275 -0.2384 0.3949 0.080 Uiso 1 1 calc R U
C10 C 0.86301(15) -0.2157(3) 0.29295(18) 0.0778(7) Uani 1 1 d . .
H10 H 0.8576 -0.3188 0.2773 0.093 Uiso 1 1 calc R U
C11 C 0.88946(17) -0.1121(3) 0.24584(18) 0.0809(7) Uani 1 1 d . .
H11 H 0.9024 -0.1456 0.1990 0.097 Uiso 1 1 calc R U
C12 C 0.89673(16) 0.0413(3) 0.26831(17) 0.0757(7) Uani 1 1 d . .
H12 H 0.9155 0.1111 0.2372 0.091 Uiso 1 1 calc R U
C13 C 0.87602(11) 0.0915(2) 0.33745(13) 0.0534(5) Uani 1 1 d . .
C14 C 0.87498(11) 0.2544(2) 0.36847(13) 0.0527(5) Uani 1 1 d . .
C15 C 0.85765(10) 0.2367(2) 0.45545(12) 0.0492(4) Uani 1 1 d . .
C16 C 0.77935(10) 0.3318(2) 0.44475(12) 0.0483(4) Uani 1 1 d . .
C17 C 0.75515(11) 0.3931(2) 0.35386(13) 0.0527(5) Uani 1 1 d . .
C18 C 0.80444(11) 0.3431(2) 0.31119(13) 0.0536(5) Uani 1 1 d . .
C19 C 0.78726(17) 0.3791(3) 0.22485(15) 0.0751(7) Uani 1 1 d . .
H19 H 0.8202 0.3444 0.1958 0.090 Uiso 1 1 calc R U
C20 C 0.7220(2) 0.4653(4) 0.18315(18) 0.0916(9) Uani 1 1 d . .
H20 H 0.7103 0.4888 0.1255 0.110 Uiso 1 1 calc R U
C21 C 0.67335(17) 0.5178(4) 0.2262(2) 0.0925(9) Uani 1 1 d . .
H21 H 0.6294 0.5775 0.1975 0.111 Uiso 1 1 calc R U
C22 C 0.68935(13) 0.4825(3) 0.31169(17) 0.0745(7) Uani 1 1 d . .
H22 H 0.6565 0.5182 0.3406 0.089 Uiso 1 1 calc R U
C23 C 0.78564(15) 0.4615(3) 0.50951(16) 0.0700(6) Uani 1 1 d . .
H23A H 0.7357 0.5135 0.4954 0.105 Uiso 1 1 calc R U
H23B H 0.8256 0.5332 0.5076 0.105 Uiso 1 1 calc R U
H23C H 0.7995 0.4188 0.5660 0.105 Uiso 1 1 calc R U
C24 C 0.92760(13) 0.2877(4) 0.53312(16) 0.0811(8) Uani 1 1 d . .
H24A H 0.9372 0.3954 0.5285 0.122 Uiso 1 1 calc R U
H24B H 0.9739 0.2304 0.5351 0.122 Uiso 1 1 calc R U
H24C H 0.9156 0.2692 0.5845 0.122 Uiso 1 1 calc R U
C25 C 0.88454(14) -0.0244(3) 0.54389(15) 0.0744(7) Uani 1 1 d . .
H25A H 0.8769 0.0251 0.5922 0.112 Uiso 1 1 calc R U
H25B H 0.9397 -0.0221 0.5501 0.112 Uiso 1 1 calc R U
H25C H 0.8670 -0.1292 0.5408 0.112 Uiso 1 1 calc R U
C26 C 0.95080(13) 0.3423(3) 0.3732(2) 0.0791(7) Uani 1 1 d . .
H26A H 0.9557 0.3458 0.3174 0.119 Uiso 1 1 calc R U
H26B H 0.9959 0.2907 0.4122 0.119 Uiso 1 1 calc R U
H26C H 0.9481 0.4451 0.3931 0.119 Uiso 1 1 calc R U
C27 C 0.6085(4) 0.5555(7) 0.6052(4) 0.197(3) Uani 1 1 d . .
H27 H 0.6222 0.5873 0.5586 0.237 Uiso 1 1 calc R U
C28 C 0.6444(4) 0.4386(8) 0.6612(4) 0.202(3) Uani 1 1 d . .
H28 H 0.6878 0.3815 0.6601 0.243 Uiso 1 1 calc R U
C29 C 0.6050(4) 0.4205(7) 0.7194(3) 0.188(3) Uani 1 1 d . .
H29 H 0.6130 0.3430 0.7601 0.225 Uiso 1 1 calc R U
C30 C 0.5487(3) 0.5458(7) 0.7046(4) 0.183(3) Uani 1 1 d . .
H30 H 0.5188 0.5723 0.7387 0.219 Uiso 1 1 calc R U

loop_
_atom_site_aniso_label
_atom_site_aniso_U_11
_atom_site_aniso_U_22
_atom_site_aniso_U_33
_atom_site_aniso_U_23
_atom_site_aniso_U_13
_atom_site_aniso_U_12
O1 0.0464(8) 0.0849(12) 0.1006(12) 0.0279(9) 0.0370(8) 0.0071(7)
O2 0.0779(11) 0.0643(10) 0.1282(15) 0.0081(10) 0.0625(11) -0.0145(8)
O3 0.1084(16) 0.1305(19) 0.1334(18) 0.0615(16) 0.0614(14) 0.0672(15)
C1 0.0432(9) 0.0524(10) 0.0458(9) 0.0092(7) 0.0177(7) 0.0045(7)
C2 0.0402(8) 0.0503(10) 0.0448(8) 0.0031(7) 0.0148(7) 0.0019(7)
C3 0.0456(9) 0.0520(10) 0.0577(10) 0.0094(8) 0.0214(8) 0.0077(8)
C4 0.0407(9) 0.0655(12) 0.0560(10) 0.0119(9) 0.0218(8) 0.0040(8)
C5 0.0555(10) 0.0561(11) 0.0639(11) 0.0093(9) 0.0302(9) -0.0063(9)
C6 0.0582(11) 0.0480(10) 0.0689(12) 0.0120(9) 0.0336(9) 0.0043(8)
C7 0.0404(9) 0.0542(10) 0.0523(9) 0.0086(8) 0.0158(7) 0.0068(7)
C8 0.0365(8) 0.0520(10) 0.0631(11) 0.0025(8) 0.0189(7) 0.0016(7)
C9 0.0607(12) 0.0514(11) 0.0949(16) -0.0003(11) 0.0361(11) 0.0001(9)
C10 0.0711(14) 0.0631(14) 0.1038(18) -0.0212(13) 0.0355(13) 0.0011(11)
C11 0.0859(17) 0.0846(18) 0.0814(16) -0.0192(13) 0.0402(14) 0.0064(13)
C12 0.0837(16) 0.0778(16) 0.0818(15) 0.0005(12) 0.0491(13) 0.0009(13)
C13 0.0451(9) 0.0566(11) 0.0624(11) -0.0021(9) 0.0232(8) -0.0051(8)
C14 0.0421(9) 0.0530(10) 0.0663(11) -0.0016(9) 0.0224(8) -0.0121(8)
C15 0.0358(8) 0.0553(10) 0.0521(9) -0.0048(8) 0.0091(7) -0.0031(7)
C16 0.0419(9) 0.0469(10) 0.0544(10) -0.0014(7) 0.0142(7) -0.0016(7)
C17 0.0451(9) 0.0468(10) 0.0626(11) 0.0066(8) 0.0135(8) -0.0093(7)
C18 0.0530(10) 0.0478(10) 0.0587(10) 0.0023(8) 0.0173(8) -0.0147(8)
C19 0.0920(17) 0.0719(15) 0.0631(13) 0.0077(11) 0.0285(12) -0.0155(13)
C20 0.102(2) 0.0892(19) 0.0679(15) 0.0240(14) 0.0087(14) -0.0186(17)
C21 0.0695(15) 0.0880(19) 0.098(2) 0.0421(16) -0.0009(14) -0.0064(14)
C22 0.0531(11) 0.0718(14) 0.0931(17) 0.0280(13) 0.0173(11) 0.0018(10)
C23 0.0721(14) 0.0566(12) 0.0826(15) -0.0144(11) 0.0278(11) -0.0041(10)
C24 0.0508(12) 0.0960(19) 0.0779(15) -0.0223(14) -0.0028(10) -0.0026(12)
C25 0.0635(13) 0.0885(17) 0.0682(13) 0.0245(12) 0.0184(11) 0.0265(12)
C26 0.0525(12) 0.0701(15) 0.121(2) 0.0038(14) 0.0377(13) -0.0176(11)
C27 0.251(6) 0.200(5) 0.213(5) 0.110(5) 0.173(5) 0.157(5)
C28 0.227(7) 0.227(7) 0.188(5) 0.094(5) 0.117(5) 0.159(6)
C29 0.258(7) 0.202(6) 0.122(3) 0.086(4) 0.088(4) 0.134(5)
C30 0.198(5) 0.221(6) 0.186(5) 0.123(5) 0.139(4) 0.118(5)

loop_
_atom_type_symbol
_atom_type_description
_atom_type_scat_dispersion_real
_atom_type_scat_dispersion_imag
_atom_type_scat_source
C C 0.0181 0.0091 'International Tables Vol C Tables 4.2.6.8 and 6.1.1.4'
H H 0.0000 0.0000 'International Tables Vol C Tables 4.2.6.8 and 6.1.1.4'
O O 0.0492 0.0322 'International Tables Vol C Tables 4.2.6.8 and 6.1.1.4'

loop_
_geom_angle_atom_site_label_1
_geom_angle_atom_site_label_2
_geom_angle_atom_site_label_3
_geom_angle
C4 O1 H1 109.5
C5 O2 H2 109.5
C30 O3 C27 108.4(3)
C2 C1 C6 120.28(16)
C2 C1 C7 112.41(16)
C6 C1 C7 127.28(17)
C1 C2 C3 120.22(17)
C1 C2 C16 112.82(15)
C3 C2 C16 126.88(17)
C2 C3 H3 120.2
C4 C3 C2 119.60(18)
C4 C3 H3 120.2
O1 C4 C3 123.24(19)
O1 C4 C5 116.48(18)
C3 C4 C5 120.28(16)
O2 C5 C4 120.70(18)
O2 C5 C6 118.98(19)
C6 C5 C4 120.32(18)
C1 C6 H6 120.3
C5 C6 C1 119.30(18)
C5 C6 H6 120.3
C1 C7 C15 103.93(14)
C1 C7 C25 109.22(16)
C8 C7 C1 113.74(15)
C8 C7 C15 104.37(14)
C8 C7 C25 109.30(17)
C25 C7 C15 116.31(18)
C9 C8 C7 127.82(18)
C13 C8 C7 112.12(17)
C13 C8 C9 120.04(19)
C8 C9 H9 120.1
C10 C9 C8 119.9(2)
C10 C9 H9 120.1
C9 C10 H10 119.7
C9 C10 C11 120.5(2)
C11 C10 H10 119.7
C10 C11 H11 120.1
C10 C11 C12 119.9(2)
C12 C11 H11 120.1
C11 C12 H12 120.0
C11 C12 C13 120.0(2)
C13 C12 H12 120.0
C8 C13 C12 119.7(2)
C8 C13 C14 112.44(17)
C12 C13 C14 127.86(19)
C13 C14 C15 104.40(15)
C13 C14 C18 111.63(16)
C13 C14 C26 111.79(17)
C18 C14 C15 104.00(15)
C18 C14 C26 108.46(17)
C26 C14 C15 116.33(18)
C7 C15 C16 106.70(13)
C14 C15 C7 105.88(15)
C14 C15 C16 106.63(14)
C24 C15 C7 111.93(18)
C24 C15 C14 112.45(17)
C24 C15 C16 112.77(17)
C2 C16 C15 103.90(14)
C2 C16 C17 108.96(14)
C2 C16 C23 111.22(16)
C17 C16 C15 103.87(15)
C17 C16 C23 111.47(17)
C23 C16 C15 116.81(16)
C18 C17 C16 112.44(17)
C18 C17 C22 120.1(2)
C22 C17 C16 127.3(2)
C17 C18 C14 112.62(17)
C17 C18 C19 120.0(2)
C19 C18 C14 127.4(2)
C18 C19 H19 120.1
C20 C19 C18 119.8(3)
C20 C19 H19 120.1
C19 C20 H20 119.9
C19 C20 C21 120.3(3)
C21 C20 H20 119.9
C20 C21 H21 119.7
C20 C21 C22 120.6(3)
C22 C21 H21 119.7
C17 C22 H22 120.4
C21 C22 C17 119.2(3)
C21 C22 H22 120.4
C16 C23 H23A 109.5
C16 C23 H23B 109.5
C16 C23 H23C 109.5
H23A C23 H23B 109.5
H23A C23 H23C 109.5
H23B C23 H23C 109.5
C15 C24 H24A 109.5
C15 C24 H24B 109.5
C15 C24 H24C 109.5
H24A C24 H24B 109.5
H24A C24 H24C 109.5
H24B C24 H24C 109.5
C7 C25 H25A 109.5
C7 C25 H25B 109.5
C7 C25 H25C 109.5
H25A C25 H25B 109.5
H25A C25 H25C 109.5
H25B C25 H25C 109.5
C14 C26 H26A 109.5
C14 C26 H26B 109.5
C14 C26 H26C 109.5
H26A C26 H26B 109.5
H26A C26 H26C 109.5
H26B C26 H26C 109.5
O3 C27 H27 125.8
C28 C27 O3 108.4(4)
C28 C27 H27 125.8
C27 C28 H28 125.7
C27 C28 C29 108.7(4)
C29 C28 H28 125.7
C28 C29 H29 126.6
C28 C29 C30 106.7(4)
C30 C29 H29 126.6
O3 C30 C29 106.9(3)
O3 C30 H30 126.5
C29 C30 H30 126.5

loop_
_geom_bond_atom_site_label_1
_geom_bond_atom_site_label_2
_geom_bond_distance
O1 H1 0.8200
O1 C4 1.374(2)
O2 H2 0.8200
O2 C5 1.373(2)
O3 C27 1.403(4)
O3 C30 1.375(4)
C1 C2 1.378(3)
C1 C6 1.394(3)
C1 C7 1.520(2)
C2 C3 1.396(2)
C2 C16 1.514(2)
C3 H3 0.9300
C3 C4 1.374(3)
C4 C5 1.392(3)
C5 C6 1.384(3)
C6 H6 0.9300
C7 C8 1.516(3)
C7 C15 1.588(3)
C7 C25 1.541(3)
C8 C9 1.385(3)
C8 C13 1.380(3)
C9 H9 0.9300
C9 C10 1.375(3)
C10 H10 0.9300
C10 C11 1.378(4)
C11 H11 0.9300
C11 C12 1.379(4)
C12 H12 0.9300
C12 C13 1.390(3)
C13 C14 1.509(3)
C14 C15 1.583(3)
C14 C18 1.513(3)
C14 C26 1.539(3)
C15 C16 1.588(2)
C15 C24 1.530(3)
C16 C17 1.519(3)
C16 C23 1.536(3)
C17 C18 1.377(3)
C17 C22 1.390(3)
C18 C19 1.395(3)
C19 H19 0.9300
C19 C20 1.367(4)
C20 H20 0.9300
C20 C21 1.379(5)
C21 H21 0.9300
C21 C22 1.383(4)
C22 H22 0.9300
C23 H23A 0.9600
C23 H23B 0.9600
C23 H23C 0.9600
C24 H24A 0.9600
C24 H24B 0.9600
C24 H24C 0.9600
C25 H25A 0.9600
C25 H25B 0.9600
C25 H25C 0.9600
C26 H26A 0.9600
C26 H26B 0.9600
C26 H26C 0.9600
C27 H27 0.9300
C27 C28 1.382(6)
C28 H28 0.9300
C28 C29 1.385(7)
C29 H29 0.9300
C29 C30 1.449(6)
C30 H30 0.9300

loop_
_geom_torsion_atom_site_label_1
_geom_torsion_atom_site_label_2
_geom_torsion_atom_site_label_3
_geom_torsion_atom_site_label_4
_geom_torsion
O1 C4 C5 O2 1.0(3)
O1 C4 C5 C6 -179.39(18)
O2 C5 C6 C1 179.12(19)
O3 C27 C28 C29 3.0(10)
C1 C2 C3 C4 -0.3(3)
C1 C2 C16 C15 -4.94(19)
C1 C2 C16 C17 105.32(18)
C1 C2 C16 C23 -131.41(18)
C1 C7 C8 C9 -70.0(3)
C1 C7 C8 C13 111.61(18)
C1 C7 C15 C14 -113.42(15)
C1 C7 C15 C16 -0.08(18)
C1 C7 C15 C24 123.72(18)
C2 C1 C6 C5 0.4(3)
C2 C1 C7 C8 -115.91(18)
C2 C1 C7 C15 -3.1(2)
C2 C1 C7 C25 121.70(19)
C2 C3 C4 O1 179.74(17)
C2 C3 C4 C5 0.2(3)
C2 C16 C17 C18 -107.66(17)
C2 C16 C17 C22 68.8(3)
C3 C2 C16 C15 178.47(17)
C3 C2 C16 C17 -71.3(2)
C3 C2 C16 C23 52.0(2)
C3 C4 C5 O2 -179.4(2)
C3 C4 C5 C6 0.2(3)
C4 C5 C6 C1 -0.5(3)
C6 C1 C2 C3 0.0(3)
C6 C1 C2 C16 -176.88(16)
C6 C1 C7 C8 66.4(2)
C6 C1 C7 C15 179.25(18)
C6 C1 C7 C25 -56.0(3)
C7 C1 C2 C3 -177.90(15)
C7 C1 C2 C16 5.2(2)
C7 C1 C6 C5 177.93(17)
C7 C8 C9 C10 -177.9(2)
C7 C8 C13 C12 176.30(19)
C7 C8 C13 C14 -4.9(2)
C7 C15 C16 C2 2.78(18)
C7 C15 C16 C17 -111.16(15)
C7 C15 C16 C23 125.66(18)
C8 C7 C15 C14 6.03(17)
C8 C7 C15 C16 119.36(15)
C8 C7 C15 C24 -116.83(18)
C8 C9 C10 C11 1.0(4)
C8 C13 C14 C15 8.6(2)
C8 C13 C14 C18 -103.18(19)
C8 C13 C14 C26 135.1(2)
C9 C8 C13 C12 -2.3(3)
C9 C8 C13 C14 176.49(18)
C9 C10 C11 C12 -0.7(4)
C10 C11 C12 C13 -1.2(4)
C11 C12 C13 C8 2.6(4)
C11 C12 C13 C14 -175.9(2)
C12 C13 C14 C15 -172.8(2)
C12 C13 C14 C18 75.5(3)
C12 C13 C14 C26 -46.2(3)
C13 C8 C9 C10 0.4(3)
C13 C14 C15 C7 -8.61(18)
C13 C14 C15 C16 -121.99(16)
C13 C14 C15 C24 113.92(19)
C13 C14 C18 C17 118.84(18)
C13 C14 C18 C19 -62.6(3)
C14 C15 C16 C2 115.60(15)
C14 C15 C16 C17 1.66(18)
C14 C15 C16 C23 -121.52(18)
C14 C18 C19 C20 -177.7(2)
C15 C7 C8 C9 177.45(19)
C15 C7 C8 C13 -1.0(2)
C15 C14 C18 C17 6.8(2)
C15 C14 C18 C19 -174.6(2)
C15 C16 C17 C18 2.6(2)
C15 C16 C17 C22 179.0(2)
C16 C2 C3 C4 176.12(17)
C16 C17 C18 C14 -6.2(2)
C16 C17 C18 C19 175.12(18)
C16 C17 C22 C21 -174.9(2)
C17 C18 C19 C20 0.8(3)
C18 C14 C15 C7 108.53(15)
C18 C14 C15 C16 -4.85(18)
C18 C14 C15 C24 -128.94(19)
C18 C17 C22 C21 1.3(3)
C18 C19 C20 C21 0.4(4)
C19 C20 C21 C22 -0.7(5)
C20 C21 C22 C17 -0.1(4)
C22 C17 C18 C14 177.09(18)
C22 C17 C18 C19 -1.6(3)
C23 C16 C17 C18 129.22(18)
C23 C16 C17 C22 -54.3(3)
C24 C15 C16 C2 -120.5(2)
C24 C15 C16 C17 125.6(2)
C24 C15 C16 C23 2.4(3)
C25 C7 C8 C9 52.4(3)
C25 C7 C8 C13 -126.05(19)
C25 C7 C15 C14 126.52(17)
C25 C7 C15 C16 -120.15(17)
C25 C7 C15 C24 3.7(2)
C26 C14 C15 C7 -132.29(18)
C26 C14 C15 C16 114.33(19)
C26 C14 C15 C24 -9.8(3)
C26 C14 C18 C17 -117.6(2)
C26 C14 C18 C19 61.0(3)
C27 O3 C30 C29 -7.5(8)
C27 C28 C29 C30 -7.5(9)
C28 C29 C30 O3 9.3(8)
C30 O3 C27 C28 3.0(9)
